data_4001535
loop_
_publ_author_name
'Giot, M.'
'Beran, P.'
'P\'erez, O.'
'Malo, S.'
'Hervieu, M.'
'Raveau, B.'
'Nevriva, M.'
'Knizek, K.'
'Roussel, P.'

_publ_section_title
;
 Bi1-xCaxMnO3(x= 0.4 and 0.45): X-ray Single-Crystal and Electron
 Microscopy Study
;
_journal_issue 14
_journal_name_full 'Chemistry of Materials'
_journal_page_first 3225
_journal_paper_doi 10.1021/cm060222h
_journal_volume 18
_journal_year 2006
_chemical_formula_sum 'Bi0.597 Ca0.403 Mn O3'
_chemical_formula_weight 243.8
_chemical_name_systematic ' ?'
_space_group_IT_number 31
_symmetry_cell_setting orthorhombic
_symmetry_space_group_name_Hall 'P 2bc -2bc'
_symmetry_space_group_name_H-M 'P n m 21'
_cell_angle_alpha 90
_cell_angle_beta 90
_cell_angle_gamma 90
_cell_formula_units_Z 8
_cell_length_a 10.9717
_cell_length_b 7.5778
_cell_length_c 5.4103
_cell_measurement_temperature 150
_cell_volume 449.820
_computing_publication_material '(Jana2000; Petricek and Dusek, 2000)'
_computing_structure_refinement '(Jana2000; Petricek and Dusek, 2000)'
_diffrn_ambient_temperature 293
_diffrn_measured_fraction_theta_full 0.96
_diffrn_radiation_type 'Mo K\a'
_diffrn_radiation_wavelength 0.71069
_diffrn_reflns_av_R_equivalents 0.0750
_diffrn_reflns_av_sigmaI/netI 0.1611
_diffrn_reflns_limit_h_max 21
_diffrn_reflns_limit_h_min -21
_diffrn_reflns_limit_k_max 14
_diffrn_reflns_limit_k_min -14
_diffrn_reflns_limit_l_max 10
_diffrn_reflns_limit_l_min -10
_diffrn_reflns_number 13072
_diffrn_reflns_theta_full 44.98
_diffrn_reflns_theta_max 44.98
_diffrn_reflns_theta_min 5.94
_exptl_absorpt_coefficient_mu 56.159
_exptl_absorpt_correction_T_max 1.000
_exptl_absorpt_correction_T_min 1.000
_exptl_absorpt_correction_type none
_exptl_crystal_density_diffrn 7.1991
_exptl_crystal_F_000 853
_refine_ls_goodness_of_fit_gt 4.80
_refine_ls_goodness_of_fit_ref 4.92
_refine_ls_number_parameters 75
_refine_ls_number_reflns 3414
_refine_ls_R_factor_all 0.0980
_refine_ls_R_factor_gt 0.0684
_refine_ls_shift/su_max 0.0250
_refine_ls_shift/su_mean 0.0058
_refine_ls_structure_factor_coef F
_refine_ls_weighting_scheme unit
_refine_ls_wR_factor_gt 0.0746
_refine_ls_wR_factor_ref 0.0922
_reflns_number_gt 2338
_reflns_number_total 3414
_reflns_threshold_expression I>3\s(I)
_cod_data_source_file cm060222hsi20060127_122946.cif
_cod_data_source_block (I)
_cod_depositor_comments
;
The following automatic conversions were performed:

'_cell_measurement_temperature' value '150K' was changed to '150' -
the value should be numeric and without a unit
designator.

'_exptl_absorpt_correction_type' value 'None' changed to
'none' according to
/home/saulius/struct/CIF-dictionaries/cif_core.dic dictionary named
'cif_core.dic' version 2.4.1 from 2010-06-29.

Automatic conversion script
Id: cif_fix_values 1715 2011-07-08 13:25:40Z adriana 
;
_cod_original_cell_volume 449.8196
_cod_original_sg_symbol_Hall 'P 2zbc;-2y'
_cod_original_formula_sum 'Bi0.597 Ca0.403 Mn1 O3'
_cod_database_code 4001535

loop_
_symmetry_equiv_pos_site_id
_symmetry_equiv_pos_as_xyz
1 x,y,z
2 -x,1/2-y,1/2+z
3 x,-y,z
4 -x,1/2+y,1/2+z

loop_
_atom_site_label
_atom_site_type_symbol
_atom_site_fract_x
_atom_site_fract_y
_atom_site_fract_z
_atom_site_adp_type
_atom_site_U_iso_or_equiv
_atom_site_symmetry_multiplicity
_atom_site_occupancy
_atom_site_calc_flag
Bi1 Bi -0.14918(9) 0.5 0.5 Uani 0.0055(3) 2 0.622(12) d
Ca1 Ca -0.149183 0.5 0.5 Uani 0.0055(3) 2 0.378(12) d
Bi2 Bi 0.35194(10) 0.5 0.4680(4) Uani 0.0058(3) 2 0.585(12) d
Ca2 Ca 0.351942 0.5 0.467986 Uani 0.0058(3) 2 0.415(12) d
Bi3 Bi 0.39753(11) 0 -0.5067(3) Uani 0.0040(2) 2 0.585(11) d
Ca3 Ca 0.397526 0 -0.506731 Uani 0.0040(2) 2 0.415(11) d
Bi4 Bi 0.89721(10) 0 -0.4914(4) Uani 0.0076(3) 2 0.594(11) d
Ca4 Ca 0.897207 0 -0.491441 Uani 0.0076(3) 2 0.406(11) d
Mn1 Mn 0.12497(18) 0.7489(3) 0.5067(6) Uani 0.0023(4) 4 1 d
Mn2 Mn 0.62620(19) 0.7521(3) 0.4799(5) Uani 0.0014(4) 4 1 d
O1 O 0.8615(14) 0 0.085(3) Uiso 0.007(2) 2 1 d
O2 O 0.1155(12) 0 0.431(3) Uiso 0.0018(16) 2 1 d
O3 O 0.6158(14) 0 0.399(3) Uiso 0.007(2) 2 1 d
O4 O 0.3674(16) 0 0.059(4) Uiso 0.011(3) 2 1 d
O5 O 0.2333(13) 0.711(2) 0.196(3) Uiso 0.015(2) 4 1 d
O6 O 0.9808(8) 0.7105(13) 0.3180(19) Uiso 0.0029(12) 4 1 d
O7 O 0.4789(7) 0.7087(13) 0.2488(16) Uiso 0.0008(11) 4 1 d
O8 O 0.7314(8) 0.7062(13) 0.1952(17) Uiso 0.0026(12) 4 1 d

loop_
_atom_site_aniso_label
_atom_site_aniso_type_symbol
_atom_site_aniso_U_11
_atom_site_aniso_U_22
_atom_site_aniso_U_33
_atom_site_aniso_U_12
_atom_site_aniso_U_13
_atom_site_aniso_U_23
Bi1 Bi 0.0014(3) 0.0113(5) 0.0039(5) 0 0.0001(3) 0
Ca1 Ca 0.0014(3) 0.0113(5) 0.0039(5) 0 0.0001(3) 0
Bi2 Bi 0.0062(5) 0.0063(5) 0.0049(7) 0 -0.0044(3) 0
Ca2 Ca 0.0062(5) 0.0063(5) 0.0049(7) 0 -0.0044(3) 0
Bi3 Bi 0.0028(4) 0.0057(4) 0.0033(4) 0 0.0012(3) 0
Ca3 Ca 0.0028(4) 0.0057(4) 0.0033(4) 0 0.0012(3) 0
Bi4 Bi 0.0028(4) 0.0073(5) 0.0126(7) 0 0.0022(4) 0
Ca4 Ca 0.0028(4) 0.0073(5) 0.0126(7) 0 0.0022(4) 0
Mn1 Mn 0.0012(5) 0.0031(6) 0.0026(8) 0.0013(5) -0.0031(5) -0.0007(5)
Mn2 Mn 0.0000(5) 0.0025(6) 0.0018(8) -0.0009(5) 0.0005(3) 0.0001(4)

loop_
_atom_type_symbol
_atom_type_scat_dispersion_real
_atom_type_scat_dispersion_imag
_atom_type_scat_source
Bi -4.108 10.257 'International Tables Vol C Tables  4.2.6.8 and 6.1.1.1'
Ca 0.226 0.306 'International Tables Vol C Tables  4.2.6.8 and 6.1.1.1'
Mn 0.337 0.728 'International Tables Vol C Tables  4.2.6.8 and 6.1.1.1'
O 0.011 0.006 'International Tables Vol C Tables  4.2.6.8 and 6.1.1.1'

loop_
_geom_bond_atom_site_label_1
_geom_bond_atom_site_label_2
_geom_bond_site_symmetry_2
_geom_bond_distance
_geom_bond_publ_flag
Bi1 Ca1 . 0 yes
Bi1 O2 2_555 2.362(15) yes
Bi1 O4 2_555 2.415(18) yes
Bi1 O5 2_565 2.600(15) yes
Bi1 O5 4_545 2.600(15) yes
Bi1 O6 1_455 2.356(10) yes
Bi1 O6 3_465 2.356(10) yes
Bi1 O8 1_455 2.622(10) yes
Bi1 O8 3_465 2.622(10) yes
Ca1 O2 2_555 2.362(15) yes
Ca1 O4 2_555 2.415(18) yes
Ca1 O5 2_565 2.600(15) yes
Ca1 O5 4_545 2.600(15) yes
Ca1 O6 1_455 2.356(10) yes
Ca1 O6 3_465 2.356(10) yes
Ca1 O8 1_455 2.622(10) yes
Ca1 O8 3_465 2.622(10) yes
Bi2 Ca2 . 0 yes
Bi2 O1 2_655 2.426(16) yes
Bi2 O3 2_655 2.359(18) yes
Bi2 O5 . 2.535(15) yes
Bi2 O5 3_565 2.535(15) yes
Bi2 O7 . 2.418(9) yes
Bi2 O7 3_565 2.418(9) yes
Bi2 O8 2_665 2.703(10) yes
Bi2 O8 4_645 2.703(10) yes
Ca2 O1 2_655 2.426(16) yes
Ca2 O3 2_655 2.359(18) yes
Ca2 O5 . 2.535(15) yes
Ca2 O5 3_565 2.535(15) yes
Ca2 O7 . 2.418(9) yes
Ca2 O7 3_565 2.418(9) yes
Ca2 O8 2_665 2.703(10) yes
Ca2 O8 4_645 2.703(10) yes
Bi3 Ca3 . 0 yes
Bi3 O3 1_554 2.449(16) yes
Bi3 O4 1_554 2.37(2) yes
Bi3 O7 1_544 2.724(9) yes
Bi3 O7 2_654 2.500(9) yes
Bi3 O7 3_564 2.724(9) yes
Bi3 O7 4_644 2.500(9) yes
Bi3 O8 2_654 2.375(10) yes
Bi3 O8 4_644 2.375(10) yes
Ca3 O3 1_554 2.449(16) yes
Ca3 O4 1_554 2.37(2) yes
Ca3 O7 1_544 2.724(9) yes
Ca3 O7 2_654 2.500(9) yes
Ca3 O7 3_564 2.724(9) yes
Ca3 O7 4_644 2.500(9) yes
Ca3 O8 2_654 2.375(9) yes
Ca3 O8 4_644 2.375(9) yes
Bi4 Ca4 . 0 yes
Bi4 O1 1_554 2.324(18) yes
Bi4 O2 1_654 2.431(13) yes
Bi4 O5 2_654 2.376(15) yes
Bi4 O5 4_644 2.376(15) yes
Bi4 O6 1_544 2.592(10) yes
Bi4 O6 2_754 2.672(10) yes
Bi4 O6 3_564 2.592(10) yes
Bi4 O6 4_744 2.672(10) yes
Ca4 O1 1_554 2.324(18) yes
Ca4 O2 1_654 2.431(13) yes
Ca4 O5 2_654 2.376(15) yes
Ca4 O5 4_644 2.376(15) yes
Ca4 O6 1_544 2.592(10) yes
Ca4 O6 2_754 2.672(10) yes
Ca4 O6 3_564 2.592(10) yes
Ca4 O6 4_744 2.672(10) yes
Mn1 O1 2_655 1.939(5) yes
Mn1 O2 1_565 1.949(4) yes
Mn1 O5 . 2.079(15) yes
Mn1 O6 1_455 1.905(10) yes
Mn1 O6 2_665 2.069(10) yes
Mn1 O8 2_665 1.907(9) yes
Mn2 O3 1_565 1.932(5) yes
Mn2 O4 2_655 1.959(5) yes
Mn2 O5 2_665 1.954(15) yes
Mn2 O7 . 2.070(8) yes
Mn2 O7 2_665 1.880(9) yes
Mn2 O8 . 1.956(10) yes
O1 O5 2_654 2.84(2) yes
O1 O5 4_644 2.84(2) yes
O1 O6 1_545 2.848(15) yes
O1 O6 2_754 2.762(17) yes
O1 O6 3_565 2.848(15) yes
O1 O6 4_744 2.762(17) yes
O1 O8 1_545 2.710(13) yes
O1 O8 3_565 2.710(13) yes
O2 O5 1_545 2.842(18) yes
O2 O5 3_565 2.842(18) yes
O2 O6 1_445 2.714(12) yes
O2 O6 2_655 2.836(15) yes
O2 O6 3_465 2.714(12) yes
O2 O6 4_645 2.836(15) yes
O2 O8 2_655 2.703(15) yes
O2 O8 4_645 2.703(15) yes
O3 O5 2_655 2.81(2) yes
O3 O5 4_645 2.81(2) yes
O3 O7 1_545 2.792(14) yes
O3 O7 2_655 2.675(17) yes
O3 O7 3_565 2.792(14) yes
O3 O7 4_645 2.675(17) yes
O3 O8 1_545 2.789(14) yes
O3 O8 3_565 2.789(14) yes
O4 O5 1_545 2.738(19) yes
O4 O5 3_565 2.738(19) yes
O4 O7 1_545 2.725(15) yes
O4 O7 2_654 2.857(19) yes
O4 O7 3_565 2.725(15) yes
O4 O7 4_644 2.857(19) yes
O4 O8 2_654 2.737(20) yes
O4 O8 4_644 2.737(20) yes
O5 O6 1_455 2.848(17) yes
O5 O7 . 2.709(16) yes
O5 O8 2_664 2.807(18) yes
O5 O8 2_665 2.799(18) yes
O6 O6 2_764 2.802(14) yes
O6 O6 2_765 2.802(14) yes
O6 O8 . 2.816(13) yes
O7 O7 2_664 2.815(12) yes
O7 O7 2_665 2.815(12) yes
O7 O8 . 2.786(12) yes
